data_4509398
loop_
_publ_author_name
'Shyu, Eric'
'Supkowski, Ronald M.'
'LaDuca, Robert L.'

_publ_section_title
;
 Structural Diversity in Luminescent Three-Dimensional Cadmium Aliphatic
 Dicarboxylate Coordination Polymers Incorporating
 4,4&#x2032;-Dipyridylamine: Interpenetrated, Non-Interpenetrated, and
 Self-Penetrated Networks
;
_journal_issue 5
_journal_name_full 'Crystal Growth &amp; Design'
_journal_page_first 2481
_journal_paper_doi 10.1021/cg801396k
_journal_volume 9
_journal_year 2009
_chemical_formula_sum 'C51 H61 Cd3.5 Cl N9 O20'
_chemical_formula_weight 1548.94
_chemical_name_systematic
; 
 ? 
;
_space_group_IT_number 14
_symmetry_cell_setting monoclinic
_symmetry_space_group_name_Hall '-P 2yn'
_symmetry_space_group_name_H-M 'P 1 21/n 1'
_atom_sites_solution_hydrogens geom
_atom_sites_solution_primary direct
_atom_sites_solution_secondary difmap
_audit_creation_method SHELXL-97
_cell_angle_alpha 90.00
_cell_angle_beta 93.4830(10)
_cell_angle_gamma 90.00
_cell_formula_units_Z 4
_cell_length_a 12.0398(14)
_cell_length_b 23.199(3)
_cell_length_c 21.517(3)
_cell_measurement_temperature 173(2)
_cell_volume 5998.8(13)
_computing_structure_refinement 'SHELXL-97 (Sheldrick, 1997)'
_computing_structure_solution 'SHELXS-97 (Sheldrick, 1990)'
_diffrn_ambient_temperature 173(2)
_diffrn_measured_fraction_theta_full 1.000
_diffrn_measured_fraction_theta_max 0.937
_diffrn_radiation_monochromator graphite
_diffrn_radiation_source 'fine-focus sealed tube'
_diffrn_radiation_type MoK\a
_diffrn_radiation_wavelength 0.71073
_diffrn_reflns_av_R_equivalents 0.0243
_diffrn_reflns_av_sigmaI/netI 0.0183
_diffrn_reflns_limit_h_max 15
_diffrn_reflns_limit_h_min -15
_diffrn_reflns_limit_k_max 30
_diffrn_reflns_limit_k_min -29
_diffrn_reflns_limit_l_max 28
_diffrn_reflns_limit_l_min -28
_diffrn_reflns_number 66081
_diffrn_reflns_theta_full 25.00
_diffrn_reflns_theta_max 28.20
_diffrn_reflns_theta_min 1.29
_exptl_absorpt_coefficient_mu 1.351
_exptl_absorpt_correction_T_max 0.7457
_exptl_absorpt_correction_T_min 0.6523
_exptl_absorpt_correction_type multi-scan
_exptl_absorpt_process_details SADABS
_exptl_crystal_colour colourless
_exptl_crystal_density_diffrn 1.715
_exptl_crystal_density_method 'not measured'
_exptl_crystal_description block
_exptl_crystal_F_000 3100
_exptl_crystal_size_max 0.60
_exptl_crystal_size_mid 0.40
_exptl_crystal_size_min 0.15
_refine_diff_density_max 1.169
_refine_diff_density_min -1.090
_refine_diff_density_rms 0.066
_refine_ls_extinction_method none
_refine_ls_goodness_of_fit_ref 1.029
_refine_ls_hydrogen_treatment mixed
_refine_ls_matrix_type full
_refine_ls_number_parameters 802
_refine_ls_number_reflns 13832
_refine_ls_number_restraints 9
_refine_ls_restrained_S_all 1.029
_refine_ls_R_factor_all 0.0252
_refine_ls_R_factor_gt 0.0211
_refine_ls_shift/su_max 0.002
_refine_ls_shift/su_mean 0.000
_refine_ls_structure_factor_coef Fsqd
_refine_ls_weighting_details 'calc w=1/[\s^2^(Fo^2^)+(0.0204P)^2^+6.2062P] where P=(Fo^2^+2Fc^2^)/3'
_refine_ls_weighting_scheme calc
_refine_ls_wR_factor_gt 0.0498
_refine_ls_wR_factor_ref 0.0515
_reflns_number_gt 12454
_reflns_number_total 13832
_reflns_threshold_expression >2sigma(I)
_cod_data_source_file cg801396ksup1.cif
_cod_data_source_block p21n
_cod_original_cell_volume 5998.9(12)
_cod_original_sg_symbol_H-M P2(1)/n
_cod_original_formula_sum 'C51 H61 Cd3.50 Cl N9 O20'
_cod_database_code 4509398

loop_
_symmetry_equiv_pos_as_xyz
'x, y, z'
'-x+1/2, y+1/2, -z+1/2'
'-x, -y, -z'
'x-1/2, -y-1/2, z-1/2'

loop_
_atom_site_label
_atom_site_type_symbol
_atom_site_fract_x
_atom_site_fract_y
_atom_site_fract_z
_atom_site_U_iso_or_equiv
_atom_site_adp_type
_atom_site_occupancy
_atom_site_symmetry_multiplicity
_atom_site_calc_flag
_atom_site_refinement_flags
_atom_site_disorder_assembly
_atom_site_disorder_group
Cd1 Cd 0.757146(11) 0.114402(6) 0.062072(6) 0.01581(3) Uani 1 1 d . . .
Cd2 Cd 0.5000 0.5000 -0.5000 0.01594(4) Uani 1 2 d S . .
Cd3 Cd 0.698921(11) 0.303683(6) 0.081424(6) 0.01882(3) Uani 1 1 d . . .
Cd4 Cd 0.877228(11) 0.460507(6) 0.031132(6) 0.01583(3) Uani 1 1 d . . .
Cl1 Cl 1.25205(5) 0.17590(2) 0.26151(3) 0.03762(13) Uani 1 1 d . . .
O1 O 0.65479(11) 0.21043(6) 0.05924(7) 0.0244(3) Uani 1 1 d . . .
O1W O 0.40404(14) 0.30874(7) 0.19842(9) 0.0364(4) Uani 1 1 d D . .
H1WA H 0.4707(14) 0.3013(12) 0.1960(13) 0.044 Uiso 1 1 d D . .
H1WB H 0.371(2) 0.2817(10) 0.2138(13) 0.044 Uiso 1 1 d D . .
O2 O 0.56010(12) 0.13159(7) 0.07252(9) 0.0351(4) Uani 1 1 d . . .
O2WA O 0.4730(4) 0.03116(16) 0.0991(3) 0.0689(13) Uani 0.70 1 d P A 1
O3WA O 1.4565(4) 0.0579(2) 0.2312(2) 0.0731(14) Uani 0.70 1 d P B 1
O2WB O 0.461(2) 0.0441(12) 0.106(3) 0.41(3) Uani 0.30 1 d P C 2
O3WB O 1.4448(11) 0.0527(5) 0.1901(7) 0.089(4) Uani 0.30 1 d P D 2
O3 O -0.04446(11) 0.08973(6) 0.03941(6) 0.0207(3) Uani 1 1 d . . .
O4 O -0.09094(11) 0.18028(6) 0.05014(6) 0.0205(3) Uani 1 1 d . . .
O5 O 0.62055(12) 0.29041(7) 0.17937(7) 0.0280(3) Uani 1 1 d . . .
O6 O 0.79992(12) 0.27685(7) 0.17162(7) 0.0286(3) Uani 1 1 d . . .
O7 O 0.52702(12) 0.04811(6) 0.45649(7) 0.0244(3) Uani 1 1 d . . .
O8 O 0.41764(12) 0.12188(6) 0.46870(6) 0.0229(3) Uani 1 1 d . . .
O9 O 1.2186(3) 0.12951(9) 0.22272(14) 0.0845(8) Uani 1 1 d . . .
O10 O 1.2011(4) 0.22595(12) 0.23675(13) 0.1436(18) Uani 1 1 d . . .
O11 O 1.2231(3) 0.16660(13) 0.32264(13) 0.1007(10) Uani 1 1 d . . .
O12 O 1.3655(3) 0.1826(2) 0.25994(17) 0.1498(18) Uani 1 1 d . . .
O13 O 0.83413(12) 0.28415(6) 0.01654(7) 0.0241(3) Uani 1 1 d D . .
H13A H 0.8742(18) 0.2557(8) 0.0265(11) 0.029 Uiso 1 1 d D . .
H13B H 0.8665(19) 0.3088(9) -0.0024(11) 0.029 Uiso 1 1 d D . .
O14 O 0.75659(12) 0.49351(6) 0.10736(6) 0.0231(3) Uani 1 1 d . . .
O15 O 0.74852(11) 0.40025(6) 0.09099(6) 0.0216(3) Uani 1 1 d . . .
O16 O 0.67278(12) 0.46780(6) 0.47649(7) 0.0293(3) Uani 1 1 d . . .
O17 O 0.79278(13) 0.52065(6) 0.42550(7) 0.0288(3) Uani 1 1 d . . .
N1 N 0.76598(14) 0.49563(7) -0.04976(7) 0.0210(3) Uani 1 1 d . . .
N2 N 0.62763(14) 0.57193(7) -0.21345(7) 0.0222(3) Uani 1 1 d D . .
H2N H 0.621(2) 0.6081(7) -0.2098(11) 0.027 Uiso 1 1 d D . .
N3 N 0.55942(14) 0.52470(7) -0.40023(7) 0.0220(3) Uani 1 1 d . . .
N4 N 0.58207(14) 0.34183(7) 0.00228(8) 0.0231(3) Uani 1 1 d . . .
N5 N 0.36988(15) 0.41068(8) -0.14122(7) 0.0238(4) Uani 1 1 d D . .
H5N H 0.3290(18) 0.4394(9) -0.1297(11) 0.029 Uiso 1 1 d D . .
N6 N 0.30024(14) 0.38276(7) -0.33226(7) 0.0218(3) Uani 1 1 d . . .
N7 N 0.99317(13) 0.42587(7) 0.11093(7) 0.0203(3) Uani 1 1 d . . .
N8 N 1.14191(17) 0.34456(8) 0.26860(8) 0.0291(4) Uani 1 1 d D . .
H8N H 1.151(2) 0.3080(7) 0.2607(12) 0.035 Uiso 1 1 d D . .
N9 N 1.22249(14) 0.37886(7) 0.45702(7) 0.0211(3) Uani 1 1 d . . .
C1 C 0.72551(17) 0.46242(9) -0.09708(9) 0.0241(4) Uani 1 1 d . . .
H1 H 0.7312 0.4226 -0.0926 0.029 Uiso 1 1 calc R . .
C2 C 0.67597(18) 0.48389(9) -0.15200(9) 0.0249(4) Uani 1 1 d . . .
H2 H 0.6480 0.4589 -0.1829 0.030 Uiso 1 1 calc R . .
C3 C 0.66854(16) 0.54357(8) -0.16039(8) 0.0197(4) Uani 1 1 d . . .
C4 C 0.70515(16) 0.57820(8) -0.10962(9) 0.0214(4) Uani 1 1 d . . .
H4 H 0.6970 0.6180 -0.1118 0.026 Uiso 1 1 calc R . .
C5 C 0.75303(16) 0.55306(9) -0.05680(9) 0.0215(4) Uani 1 1 d . . .
H5 H 0.7779 0.5769 -0.0241 0.026 Uiso 1 1 calc R . .
C6 C 0.61165(19) 0.48778(9) -0.36038(9) 0.0275(4) Uani 1 1 d . . .
H6 H 0.6321 0.4520 -0.3756 0.033 Uiso 1 1 calc R . .
C7 C 0.63703(19) 0.49956(9) -0.29818(9) 0.0282(5) Uani 1 1 d . . .
H7 H 0.6733 0.4723 -0.2726 0.034 Uiso 1 1 calc R . .
C8 C 0.60743(16) 0.55293(8) -0.27431(9) 0.0196(4) Uani 1 1 d . . .
C9 C 0.55654(17) 0.59242(8) -0.31638(9) 0.0220(4) Uani 1 1 d . . .
H9 H 0.5377 0.6291 -0.3030 0.026 Uiso 1 1 calc R . .
C10 C 0.53462(17) 0.57664(8) -0.37747(9) 0.0229(4) Uani 1 1 d . . .
H10 H 0.5007 0.6035 -0.4045 0.027 Uiso 1 1 calc R . .
C11 C 0.52473(17) 0.39116(9) 0.00803(9) 0.0249(4) Uani 1 1 d . . .
H11 H 0.5316 0.4105 0.0459 0.030 Uiso 1 1 calc R . .
C12 C 0.45661(17) 0.41456(9) -0.03887(9) 0.0238(4) Uani 1 1 d . . .
H12 H 0.4194 0.4490 -0.0324 0.029 Uiso 1 1 calc R . .
C13 C 0.44307(16) 0.38652(8) -0.09669(9) 0.0206(4) Uani 1 1 d . . .
C14 C 0.50192(18) 0.33513(9) -0.10298(9) 0.0262(4) Uani 1 1 d . . .
H14 H 0.4959 0.3146 -0.1402 0.031 Uiso 1 1 calc R . .
C15 C 0.56920(18) 0.31522(9) -0.05322(9) 0.0259(4) Uani 1 1 d . . .
H15 H 0.6082 0.2811 -0.0585 0.031 Uiso 1 1 calc R . .
C16 C 0.22661(16) 0.40669(9) -0.29552(9) 0.0226(4) Uani 1 1 d . . .
H16 H 0.1582 0.4185 -0.3135 0.027 Uiso 1 1 calc R . .
C17 C 0.24770(16) 0.41457(9) -0.23249(9) 0.0220(4) Uani 1 1 d . . .
H17 H 0.1938 0.4308 -0.2088 0.026 Uiso 1 1 calc R . .
C18 C 0.35048(16) 0.39802(8) -0.20417(9) 0.0202(4) Uani 1 1 d . . .
C19 C 0.42739(17) 0.37311(9) -0.24209(9) 0.0251(4) Uani 1 1 d . . .
H19 H 0.4969 0.3614 -0.2255 0.030 Uiso 1 1 calc R . .
C20 C 0.39820(17) 0.36611(9) -0.30497(9) 0.0263(4) Uani 1 1 d . . .
H20 H 0.4495 0.3489 -0.3297 0.032 Uiso 1 1 calc R . .
C21 C 1.24355(18) 0.32824(9) 0.42964(9) 0.0263(4) Uani 1 1 d . . .
H21 H 1.2769 0.2992 0.4540 0.032 Uiso 1 1 calc R . .
C22 C 1.21858(19) 0.31713(9) 0.36790(9) 0.0268(4) Uani 1 1 d . . .
H22 H 1.2355 0.2815 0.3511 0.032 Uiso 1 1 calc R . .
C23 C 1.16727(17) 0.35988(9) 0.33010(9) 0.0223(4) Uani 1 1 d . . .
C24 C 1.14394(17) 0.41221(9) 0.35823(9) 0.0250(4) Uani 1 1 d . . .
H24 H 1.1091 0.4417 0.3353 0.030 Uiso 1 1 calc R . .
C25 C 1.17348(17) 0.41958(9) 0.42091(9) 0.0235(4) Uani 1 1 d . . .
H25 H 1.1584 0.4549 0.4390 0.028 Uiso 1 1 calc R . .
C26 C 1.00538(18) 0.36825(9) 0.11598(9) 0.0262(4) Uani 1 1 d . . .
H26 H 0.9793 0.3454 0.0827 0.031 Uiso 1 1 calc R . .
C27 C 1.05407(19) 0.34152(9) 0.16743(9) 0.0271(4) Uani 1 1 d . . .
H27 H 1.0607 0.3016 0.1685 0.032 Uiso 1 1 calc R . .
C28 C 1.09374(16) 0.37470(9) 0.21833(9) 0.0220(4) Uani 1 1 d . . .
C29 C 1.08341(16) 0.43443(9) 0.21328(9) 0.0216(4) Uani 1 1 d . . .
H29 H 1.1103 0.4583 0.2455 0.026 Uiso 1 1 calc R . .
C30 C 1.03241(16) 0.45748(8) 0.15946(8) 0.0201(4) Uani 1 1 d . . .
H30 H 1.0250 0.4973 0.1569 0.024 Uiso 1 1 calc R . .
C31 C 0.56286(16) 0.18482(9) 0.06476(9) 0.0230(4) Uani 1 1 d . . .
C32 C 0.45746(17) 0.22037(9) 0.05939(12) 0.0312(5) Uani 1 1 d . . .
H32A H 0.4667 0.2524 0.0882 0.037 Uiso 1 1 calc R . .
H32B H 0.4504 0.2365 0.0177 0.037 Uiso 1 1 calc R . .
C33 C 0.34938(16) 0.19064(9) 0.07148(10) 0.0259(4) Uani 1 1 d . . .
H33A H 0.3525 0.1761 0.1138 0.031 Uiso 1 1 calc R . .
H33B H 0.3382 0.1582 0.0434 0.031 Uiso 1 1 calc R . .
C34 C 0.25251(16) 0.23276(9) 0.06180(12) 0.0321(5) Uani 1 1 d . . .
H34A H 0.2503 0.2465 0.0192 0.038 Uiso 1 1 calc R . .
H34B H 0.2668 0.2657 0.0888 0.038 Uiso 1 1 calc R . .
C35 C 0.13841(17) 0.20823(10) 0.07437(11) 0.0316(5) Uani 1 1 d . . .
H35A H 0.1416 0.1922 0.1161 0.038 Uiso 1 1 calc R . .
H35B H 0.0847 0.2395 0.0730 0.038 Uiso 1 1 calc R . .
C36 C 0.09779(16) 0.16190(9) 0.02853(10) 0.0232(4) Uani 1 1 d . . .
H36A H 0.0998 0.1767 -0.0135 0.028 Uiso 1 1 calc R . .
H36B H 0.1475 0.1290 0.0323 0.028 Uiso 1 1 calc R . .
C37 C -0.01910(15) 0.14255(8) 0.03964(8) 0.0166(3) Uani 1 1 d . . .
C41 C 0.71592(17) 0.27616(8) 0.20320(9) 0.0229(4) Uani 1 1 d . . .
C42 C 0.73110(18) 0.26017(9) 0.27155(9) 0.0271(4) Uani 1 1 d . . .
H42A H 0.7544 0.2945 0.2945 0.033 Uiso 1 1 calc R . .
H42B H 0.7917 0.2327 0.2762 0.033 Uiso 1 1 calc R . .
C43 C 0.63144(19) 0.23474(9) 0.30242(10) 0.0287(4) Uani 1 1 d . . .
H43A H 0.6134 0.1974 0.2843 0.034 Uiso 1 1 calc R . .
H43B H 0.5674 0.2597 0.2948 0.034 Uiso 1 1 calc R . .
C44 C 0.6567(2) 0.22821(10) 0.37254(10) 0.0346(5) Uani 1 1 d . . .
H44A H 0.6690 0.2663 0.3903 0.042 Uiso 1 1 calc R . .
H44B H 0.7256 0.2068 0.3792 0.042 Uiso 1 1 calc R . .
C45 C 0.5666(2) 0.19788(9) 0.40827(10) 0.0331(5) Uani 1 1 d . . .
H45A H 0.5804 0.2052 0.4524 0.040 Uiso 1 1 calc R . .
H45B H 0.4946 0.2142 0.3955 0.040 Uiso 1 1 calc R . .
C46 C 0.56293(19) 0.13317(9) 0.39742(10) 0.0285(4) Uani 1 1 d . . .
H46A H 0.5296 0.1260 0.3560 0.034 Uiso 1 1 calc R . .
H46B H 0.6387 0.1188 0.3986 0.034 Uiso 1 1 calc R . .
C47 C 0.49916(16) 0.09914(8) 0.44367(8) 0.0192(4) Uani 1 1 d . . .
C51 C 0.72827(15) 0.44359(8) 0.12405(8) 0.0191(4) Uani 1 1 d . . .
C52 C 0.67881(16) 0.43604(9) 0.18670(9) 0.0229(4) Uani 1 1 d . . .
H52A H 0.6311 0.4023 0.1860 0.027 Uiso 1 1 calc R . .
H52B H 0.6344 0.4695 0.1960 0.027 Uiso 1 1 calc R . .
C53 C 0.77495(17) 0.42883(9) 0.23658(9) 0.0228(4) Uani 1 1 d . . .
H53A H 0.8145 0.3935 0.2284 0.027 Uiso 1 1 calc R . .
H53B H 0.8266 0.4606 0.2330 0.027 Uiso 1 1 calc R . .
C54 C 0.73777(17) 0.42693(9) 0.30308(9) 0.0235(4) Uani 1 1 d . . .
H54A H 0.6972 0.4619 0.3115 0.028 Uiso 1 1 calc R . .
H54B H 0.6878 0.3946 0.3074 0.028 Uiso 1 1 calc R . .
C55 C 0.83660(17) 0.42110(9) 0.35048(9) 0.0252(4) Uani 1 1 d . . .
H55A H 0.8862 0.4535 0.3456 0.030 Uiso 1 1 calc R . .
H55B H 0.8772 0.3863 0.3413 0.030 Uiso 1 1 calc R . .
C56 C 0.80514(18) 0.41870(9) 0.41840(9) 0.0254(4) Uani 1 1 d . . .
H56A H 0.7543 0.3868 0.4230 0.030 Uiso 1 1 calc R . .
H56B H 0.8718 0.4108 0.4447 0.030 Uiso 1 1 calc R . .
C57 C 0.75125(16) 0.47340(8) 0.44169(8) 0.0191(4) Uani 1 1 d . . .

loop_
_atom_site_aniso_label
_atom_site_aniso_U_11
_atom_site_aniso_U_22
_atom_site_aniso_U_33
_atom_site_aniso_U_23
_atom_site_aniso_U_13
_atom_site_aniso_U_12
Cd1 0.01495(6) 0.01860(7) 0.01379(6) -0.00006(5) 0.00003(5) -0.00056(5)
Cd2 0.01920(9) 0.01567(9) 0.01292(8) 0.00009(6) 0.00084(7) -0.00177(7)
Cd3 0.01942(7) 0.01967(7) 0.01733(7) 0.00110(5) 0.00069(5) 0.00100(5)
Cd4 0.01901(7) 0.01657(6) 0.01177(6) 0.00063(5) -0.00030(5) 0.00146(5)
Cl1 0.0454(3) 0.0249(3) 0.0429(3) 0.0025(2) 0.0060(3) -0.0048(2)
O1 0.0160(6) 0.0250(7) 0.0324(8) -0.0050(6) 0.0023(6) 0.0000(5)
O1W 0.0315(9) 0.0259(8) 0.0524(11) -0.0005(7) 0.0083(8) 0.0051(7)
O2 0.0209(7) 0.0237(8) 0.0611(11) -0.0002(7) 0.0056(7) 0.0004(6)
O2WA 0.040(2) 0.0201(14) 0.151(4) 0.0051(18) 0.038(2) -0.0081(13)
O3WA 0.060(2) 0.059(3) 0.102(3) 0.042(3) 0.025(3) 0.013(2)
O2WB 0.13(2) 0.14(2) 0.93(9) 0.14(4) -0.17(4) -0.039(16)
O3WB 0.065(7) 0.046(5) 0.158(13) -0.021(9) 0.027(10) -0.003(4)
O3 0.0195(7) 0.0164(6) 0.0262(7) -0.0028(5) 0.0029(5) -0.0011(5)
O4 0.0161(6) 0.0184(6) 0.0271(7) 0.0007(5) 0.0021(5) 0.0020(5)
O5 0.0282(8) 0.0325(8) 0.0236(7) 0.0059(6) 0.0045(6) 0.0035(6)
O6 0.0249(7) 0.0390(9) 0.0223(7) 0.0052(6) 0.0040(6) -0.0023(6)
O7 0.0292(8) 0.0184(7) 0.0257(7) 0.0032(5) 0.0030(6) 0.0035(6)
O8 0.0289(7) 0.0182(7) 0.0223(7) 0.0001(5) 0.0080(6) 0.0016(5)
O9 0.117(2) 0.0332(11) 0.102(2) -0.0187(12) -0.0039(17) -0.0126(13)
O10 0.294(5) 0.0533(16) 0.0737(18) -0.0238(14) -0.069(2) 0.086(2)
O11 0.152(3) 0.092(2) 0.0636(16) 0.0176(15) 0.0569(18) 0.019(2)
O12 0.0641(19) 0.267(5) 0.118(3) 0.027(3) -0.0035(18) -0.088(3)
O13 0.0266(7) 0.0163(7) 0.0304(8) 0.0043(6) 0.0092(6) 0.0008(6)
O14 0.0292(7) 0.0190(7) 0.0218(7) 0.0002(5) 0.0069(6) 0.0034(6)
O15 0.0252(7) 0.0212(7) 0.0185(6) -0.0042(5) 0.0029(5) 0.0004(5)
O16 0.0255(8) 0.0300(8) 0.0335(8) 0.0057(6) 0.0110(6) 0.0042(6)
O17 0.0341(8) 0.0190(7) 0.0346(8) 0.0021(6) 0.0119(7) 0.0013(6)
N1 0.0231(8) 0.0243(8) 0.0154(7) 0.0024(6) -0.0012(6) 0.0010(7)
N2 0.0298(9) 0.0191(8) 0.0171(8) -0.0002(6) -0.0048(7) 0.0031(7)
N3 0.0271(9) 0.0225(8) 0.0160(8) 0.0002(6) -0.0017(6) -0.0007(7)
N4 0.0242(8) 0.0248(8) 0.0199(8) -0.0004(7) -0.0021(6) 0.0035(7)
N5 0.0286(9) 0.0264(9) 0.0159(8) -0.0027(6) -0.0018(7) 0.0109(7)
N6 0.0236(8) 0.0258(9) 0.0161(8) 0.0001(6) 0.0014(6) 0.0034(7)
N7 0.0216(8) 0.0222(8) 0.0167(7) 0.0010(6) -0.0020(6) 0.0016(6)
N8 0.0449(11) 0.0231(9) 0.0179(8) -0.0006(7) -0.0082(7) 0.0073(8)
N9 0.0239(8) 0.0229(8) 0.0161(7) 0.0017(6) -0.0028(6) -0.0014(7)
C1 0.0301(11) 0.0207(9) 0.0211(9) 0.0030(7) -0.0030(8) -0.0028(8)
C2 0.0308(11) 0.0241(10) 0.0189(9) 0.0006(8) -0.0055(8) -0.0047(8)
C3 0.0179(9) 0.0259(10) 0.0152(8) 0.0014(7) -0.0007(7) 0.0012(7)
C4 0.0236(10) 0.0210(9) 0.0194(9) -0.0012(7) 0.0002(7) 0.0045(7)
C5 0.0233(10) 0.0257(10) 0.0152(9) -0.0036(7) -0.0010(7) 0.0032(8)
C6 0.0404(12) 0.0206(10) 0.0210(10) -0.0022(8) -0.0031(9) 0.0050(9)
C7 0.0403(12) 0.0231(10) 0.0202(10) 0.0027(8) -0.0059(9) 0.0080(9)
C8 0.0203(9) 0.0218(9) 0.0164(9) 0.0017(7) -0.0016(7) -0.0015(7)
C9 0.0275(10) 0.0186(9) 0.0194(9) -0.0002(7) -0.0029(8) 0.0024(8)
C10 0.0281(10) 0.0212(9) 0.0186(9) 0.0026(7) -0.0041(8) 0.0034(8)
C11 0.0263(10) 0.0289(10) 0.0190(9) -0.0044(8) -0.0021(8) 0.0046(8)
C12 0.0254(10) 0.0244(10) 0.0213(9) -0.0033(8) -0.0004(8) 0.0071(8)
C13 0.0201(9) 0.0241(10) 0.0174(9) 0.0005(7) 0.0008(7) 0.0020(7)
C14 0.0343(11) 0.0250(10) 0.0188(9) -0.0045(8) -0.0015(8) 0.0059(8)
C15 0.0296(11) 0.0238(10) 0.0240(10) -0.0016(8) -0.0002(8) 0.0078(8)
C16 0.0199(9) 0.0270(10) 0.0205(9) 0.0019(8) -0.0005(7) 0.0034(8)
C17 0.0223(9) 0.0246(10) 0.0193(9) 0.0005(7) 0.0036(7) 0.0056(8)
C18 0.0250(10) 0.0190(9) 0.0162(9) 0.0008(7) -0.0004(7) 0.0019(7)
C19 0.0217(10) 0.0334(11) 0.0199(9) 0.0015(8) -0.0016(8) 0.0088(8)
C20 0.0246(10) 0.0343(11) 0.0201(9) -0.0010(8) 0.0028(8) 0.0097(9)
C21 0.0358(12) 0.0216(10) 0.0205(10) 0.0040(8) -0.0065(8) 0.0017(8)
C22 0.0398(12) 0.0201(10) 0.0199(9) 0.0005(8) -0.0042(8) 0.0014(8)
C23 0.0241(10) 0.0270(10) 0.0153(9) 0.0030(7) -0.0029(7) -0.0011(8)
C24 0.0274(10) 0.0273(10) 0.0197(9) 0.0037(8) -0.0024(8) 0.0070(8)
C25 0.0269(10) 0.0246(10) 0.0189(9) 0.0011(8) -0.0010(8) 0.0035(8)
C26 0.0330(11) 0.0249(10) 0.0197(9) -0.0023(8) -0.0077(8) 0.0021(8)
C27 0.0379(12) 0.0211(10) 0.0212(10) -0.0008(8) -0.0063(8) 0.0036(8)
C28 0.0232(10) 0.0270(10) 0.0155(9) 0.0018(7) -0.0013(7) 0.0035(8)
C29 0.0249(10) 0.0249(10) 0.0148(8) -0.0011(7) -0.0020(7) -0.0011(8)
C30 0.0220(9) 0.0213(9) 0.0170(9) 0.0006(7) 0.0009(7) 0.0005(7)
C31 0.0187(9) 0.0235(10) 0.0266(10) -0.0051(8) 0.0005(8) -0.0003(7)
C32 0.0171(10) 0.0241(10) 0.0523(14) -0.0012(10) 0.0006(9) -0.0002(8)
C33 0.0171(9) 0.0265(10) 0.0340(11) -0.0023(8) 0.0009(8) -0.0013(8)
C34 0.0160(10) 0.0260(11) 0.0537(14) -0.0125(10) -0.0017(9) -0.0016(8)
C35 0.0158(9) 0.0374(12) 0.0417(13) -0.0162(10) 0.0019(9) 0.0002(8)
C36 0.0174(9) 0.0230(10) 0.0299(10) -0.0069(8) 0.0064(8) -0.0018(7)
C37 0.0171(9) 0.0193(9) 0.0132(8) -0.0009(7) 0.0003(6) 0.0005(7)
C41 0.0297(10) 0.0179(9) 0.0211(9) 0.0022(7) 0.0032(8) -0.0026(8)
C42 0.0315(11) 0.0290(11) 0.0212(10) 0.0044(8) 0.0036(8) -0.0029(9)
C43 0.0349(12) 0.0270(11) 0.0246(10) 0.0062(8) 0.0058(9) -0.0032(9)
C44 0.0477(14) 0.0328(12) 0.0242(11) 0.0030(9) 0.0084(10) -0.0138(10)
C45 0.0497(14) 0.0256(11) 0.0255(11) 0.0016(8) 0.0137(10) -0.0064(10)
C46 0.0378(12) 0.0234(10) 0.0256(10) 0.0026(8) 0.0129(9) 0.0006(9)
C47 0.0260(10) 0.0173(9) 0.0144(8) -0.0013(7) 0.0005(7) -0.0014(7)
C51 0.0156(8) 0.0238(9) 0.0176(9) -0.0014(7) -0.0011(7) 0.0025(7)
C52 0.0239(10) 0.0246(10) 0.0208(9) -0.0018(8) 0.0061(8) -0.0015(8)
C53 0.0248(10) 0.0254(10) 0.0189(9) -0.0007(7) 0.0068(8) 0.0001(8)
C54 0.0257(10) 0.0256(10) 0.0197(9) -0.0005(8) 0.0072(8) 0.0003(8)
C55 0.0288(10) 0.0270(10) 0.0204(9) -0.0021(8) 0.0072(8) 0.0043(8)
C56 0.0355(11) 0.0200(9) 0.0211(10) 0.0022(8) 0.0048(8) 0.0047(8)
C57 0.0214(9) 0.0210(9) 0.0147(8) 0.0013(7) -0.0014(7) 0.0026(7)

loop_
_atom_type_symbol
_atom_type_description
_atom_type_scat_dispersion_real
_atom_type_scat_dispersion_imag
_atom_type_scat_source
C C 0.0033 0.0016 'International Tables Vol C Tables 4.2.6.8 and 6.1.1.4'
H H 0.0000 0.0000 'International Tables Vol C Tables 4.2.6.8 and 6.1.1.4'
N N 0.0061 0.0033 'International Tables Vol C Tables 4.2.6.8 and 6.1.1.4'
O O 0.0106 0.0060 'International Tables Vol C Tables 4.2.6.8 and 6.1.1.4'
Cd Cd -0.8075 1.2024 'International Tables Vol C Tables 4.2.6.8 and 6.1.1.4'
Cl Cl 0.1484 0.1585 'International Tables Vol C Tables 4.2.6.8 and 6.1.1.4'

loop_
_geom_angle_atom_site_label_1
_geom_angle_atom_site_label_2
_geom_angle_atom_site_label_3
_geom_angle
_geom_angle_site_symmetry_1
_geom_angle_site_symmetry_3
O17 Cd1 N9 98.53(6) 2_645 4_565
O17 Cd1 N6 87.51(6) 2_645 4_666
N9 Cd1 N6 173.91(6) 4_565 4_666
O17 Cd1 O4 145.71(5) 2_645 1_655
N9 Cd1 O4 86.86(5) 4_565 1_655
N6 Cd1 O4 87.71(5) 4_666 1_655
O17 Cd1 O2 83.08(5) 2_645 .
N9 Cd1 O2 87.68(6) 4_565 .
N6 Cd1 O2 93.82(6) 4_666 .
O4 Cd1 O2 131.12(5) 1_655 .
O17 Cd1 O3 93.76(5) 2_645 1_655
N9 Cd1 O3 86.70(5) 4_565 1_655
N6 Cd1 O3 92.18(5) 4_666 1_655
O4 Cd1 O3 52.54(4) 1_655 1_655
O2 Cd1 O3 173.09(5) . 1_655
O17 Cd1 O1 135.09(5) 2_645 .
N9 Cd1 O1 81.78(5) 4_565 .
N6 Cd1 O1 94.49(5) 4_666 .
O4 Cd1 O1 79.15(4) 1_655 .
O2 Cd1 O1 52.00(5) . .
O3 Cd1 O1 130.87(4) 1_655 .
N3 Cd2 N3 180.00(8) 3_664 .
N3 Cd2 O16 92.99(6) 3_664 3_665
N3 Cd2 O16 87.01(6) . 3_665
N3 Cd2 O16 87.01(6) 3_664 1_554
N3 Cd2 O16 92.99(6) . 1_554
O16 Cd2 O16 180.0 3_665 1_554
N3 Cd2 O3 92.99(5) 3_664 4_665
N3 Cd2 O3 87.01(5) . 4_665
O16 Cd2 O3 88.81(5) 3_665 4_665
O16 Cd2 O3 91.20(5) 1_554 4_665
N3 Cd2 O3 87.01(5) 3_664 2_554
N3 Cd2 O3 92.99(5) . 2_554
O16 Cd2 O3 91.20(5) 3_665 2_554
O16 Cd2 O3 88.80(5) 1_554 2_554
O3 Cd2 O3 180.0 4_665 2_554
O13 Cd3 O1 81.19(5) . .
O13 Cd3 O6 95.91(5) . .
O1 Cd3 O6 91.39(5) . .
O13 Cd3 N4 92.91(6) . .
O1 Cd3 N4 94.90(6) . .
O6 Cd3 N4 169.86(6) . .
O13 Cd3 O15 93.29(5) . .
O1 Cd3 O15 172.80(5) . .
O6 Cd3 O15 93.79(5) . .
N4 Cd3 O15 80.69(5) . .
O13 Cd3 O5 149.57(5) . .
O1 Cd3 O5 87.86(5) . .
O6 Cd3 O5 55.85(5) . .
N4 Cd3 O5 116.38(6) . .
O15 Cd3 O5 99.19(5) . .
O13 Cd3 C41 122.68(6) . .
O1 Cd3 C41 88.95(6) . .
O6 Cd3 C41 27.67(6) . .
N4 Cd3 C41 144.33(6) . .
O15 Cd3 C41 97.96(5) . .
O5 Cd3 C41 28.20(6) . .
N1 Cd4 N7 178.43(6) . .
N1 Cd4 O7 92.23(6) . 2_655
N7 Cd4 O7 86.90(5) . 2_655
N1 Cd4 O14 93.22(5) . .
N7 Cd4 O14 88.05(5) . .
O7 Cd4 O14 87.67(5) 2_655 .
N1 Cd4 O8 89.25(5) . 4_665
N7 Cd4 O8 90.30(5) . 4_665
O7 Cd4 O8 129.67(5) 2_655 4_665
O14 Cd4 O8 142.48(5) . 4_665
N1 Cd4 O7 87.21(5) . 4_665
N7 Cd4 O7 91.32(5) . 4_665
O7 Cd4 O7 76.87(5) 2_655 4_665
O14 Cd4 O7 164.54(5) . 4_665
O8 Cd4 O7 52.95(4) 4_665 4_665
N1 Cd4 O15 103.83(5) . .
N7 Cd4 O15 77.67(5) . .
O7 Cd4 O15 137.90(5) 2_655 .
O14 Cd4 O15 53.30(4) . .
O8 Cd4 O15 89.78(4) 4_665 .
O7 Cd4 O15 141.39(4) 4_665 .
O12 Cl1 O11 110.2(2) . .
O12 Cl1 O10 108.0(3) . .
O11 Cl1 O10 110.9(2) . .
O12 Cl1 O9 108.7(2) . .
O11 Cl1 O9 111.22(19) . .
O10 Cl1 O9 107.78(17) . .
C31 O1 Cd3 128.38(12) . .
C31 O1 Cd1 90.67(12) . .
Cd3 O1 Cd1 136.22(6) . .
C31 O2 Cd1 96.66(12) . .
C37 O3 Cd2 144.11(12) . 2_544
C37 O3 Cd1 90.61(11) . 1_455
Cd2 O3 Cd1 120.93(5) 2_544 1_455
C37 O4 Cd1 96.45(11) . 1_455
C41 O5 Cd3 89.65(11) . .
C41 O6 Cd3 93.32(12) . .
C47 O7 Cd4 164.76(14) . 2_645
C47 O7 Cd4 91.32(11) . 4_566
Cd4 O7 Cd4 103.13(5) 2_645 4_566
C47 O8 Cd4 95.45(11) . 4_566
C51 O14 Cd4 95.01(11) . .
C51 O15 Cd3 139.40(13) . .
C51 O15 Cd4 89.53(11) . .
Cd3 O15 Cd4 131.06(6) . .
C57 O16 Cd2 145.89(13) . 1_556
C57 O17 Cd1 133.25(13) . 2_655
C1 N1 C5 116.54(16) . .
C1 N1 Cd4 122.83(13) . .
C5 N1 Cd4 119.80(12) . .
C3 N2 C8 131.36(17) . .
C6 N3 C10 116.52(17) . .
C6 N3 Cd2 123.11(13) . .
C10 N3 Cd2 120.16(13) . .
C15 N4 C11 116.08(17) . .
C15 N4 Cd3 120.62(13) . .
C11 N4 Cd3 123.29(13) . .
C13 N5 C18 130.70(17) . .
C20 N6 C16 117.08(17) . .
C20 N6 Cd1 125.44(13) . 4_565
C16 N6 Cd1 116.88(13) . 4_565
C30 N7 C26 116.65(16) . .
C30 N7 Cd4 124.23(13) . .
C26 N7 Cd4 117.81(13) . .
C28 N8 C23 132.33(18) . .
C25 N9 C21 116.78(17) . .
C25 N9 Cd1 125.13(13) . 4_666
C21 N9 Cd1 117.80(13) . 4_666
N1 C1 C2 123.92(19) . .
C1 C2 C3 119.18(18) . .
N2 C3 C2 126.50(18) . .
N2 C3 C4 116.69(17) . .
C2 C3 C4 116.81(17) . .
C5 C4 C3 119.79(18) . .
N1 C5 C4 123.53(18) . .
N3 C6 C7 124.08(19) . .
C6 C7 C8 119.06(18) . .
N2 C8 C7 126.49(17) . .
N2 C8 C9 116.48(17) . .
C7 C8 C9 116.97(17) . .
C10 C9 C8 119.63(18) . .
N3 C10 C9 123.66(18) . .
N4 C11 C12 123.74(18) . .
C11 C12 C13 120.00(18) . .
N5 C13 C14 125.80(18) . .
N5 C13 C12 117.49(17) . .
C14 C13 C12 116.65(17) . .
C15 C14 C13 119.13(18) . .
N4 C15 C14 124.40(19) . .
N6 C16 C17 123.08(18) . .
C16 C17 C18 119.86(18) . .
N5 C18 C19 125.31(18) . .
N5 C18 C17 117.23(17) . .
C19 C18 C17 117.35(17) . .
C20 C19 C18 118.74(18) . .
N6 C20 C19 123.87(18) . .
N9 C21 C22 123.61(18) . .
C21 C22 C23 119.53(19) . .
N8 C23 C24 126.87(18) . .
N8 C23 C22 115.86(18) . .
C24 C23 C22 117.24(17) . .
C25 C24 C23 118.99(18) . .
N9 C25 C24 123.83(19) . .
N7 C26 C27 123.60(19) . .
C26 C27 C28 119.53(19) . .
N8 C28 C29 126.40(18) . .
N8 C28 C27 116.13(18) . .
C29 C28 C27 117.45(17) . .
C30 C29 C28 118.80(18) . .
N7 C30 C29 123.94(18) . .
O2 C31 O1 120.47(18) . .
O2 C31 C32 121.43(18) . .
O1 C31 C32 118.06(18) . .
C33 C32 C31 117.77(18) . .
C32 C33 C34 110.10(18) . .
C33 C34 C35 115.21(19) . .
C36 C35 C34 113.98(18) . .
C37 C36 C35 111.95(16) . .
O4 C37 O3 120.40(17) . .
O4 C37 C36 118.57(16) . .
O3 C37 C36 121.01(16) . .
O6 C41 O5 121.12(18) . .
O6 C41 C42 118.39(18) . .
O5 C41 C42 120.45(18) . .
O6 C41 Cd3 59.01(10) . .
O5 C41 Cd3 62.15(10) . .
C42 C41 Cd3 177.40(15) . .
C41 C42 C43 117.73(18) . .
C42 C43 C44 110.70(18) . .
C43 C44 C45 115.8(2) . .
C46 C45 C44 112.97(19) . .
C47 C46 C45 115.15(17) . .
O7 C47 O8 120.26(17) . .
O7 C47 C46 119.72(18) . .
O8 C47 C46 120.01(17) . .
O15 C51 O14 120.26(17) . .
O15 C51 C52 120.52(17) . .
O14 C51 C52 119.02(17) . .
C51 C52 C53 108.25(15) . .
C54 C53 C52 113.96(16) . .
C55 C54 C53 111.60(16) . .
C54 C55 C56 114.38(17) . .
C57 C56 C55 114.71(16) . .
O16 C57 O17 125.66(18) . .
O16 C57 C56 117.64(17) . .
O17 C57 C56 116.65(17) . .

loop_
_geom_bond_atom_site_label_1
_geom_bond_atom_site_label_2
_geom_bond_distance
_geom_bond_site_symmetry_2
Cd1 O17 2.2767(14) 2_645
Cd1 N9 2.2790(16) 4_565
Cd1 N6 2.3021(16) 4_666
Cd1 O4 2.4092(13) 1_655
Cd1 O2 2.4295(15) .
Cd1 O3 2.5323(13) 1_655
Cd1 O1 2.5448(14) .
Cd2 N3 2.2939(16) 3_664
Cd2 N3 2.2940(16) .
Cd2 O16 2.2953(15) 3_665
Cd2 O16 2.2954(15) 1_554
Cd2 O3 2.3225(13) 4_665
Cd2 O3 2.3225(13) 2_554
Cd3 O13 2.2540(14) .
Cd3 O1 2.2716(14) .
Cd3 O6 2.3121(15) .
Cd3 N4 2.3176(16) .
Cd3 O15 2.3244(14) .
Cd3 O5 2.3808(14) .
Cd3 C41 2.693(2) .
Cd4 N1 2.2812(16) .
Cd4 N7 2.2914(15) .
Cd4 O7 2.3437(14) 2_655
Cd4 O14 2.3824(13) .
Cd4 O8 2.4030(13) 4_665
Cd4 O7 2.4948(14) 4_665
Cd4 O15 2.5014(14) .
Cl1 O12 1.377(3) .
Cl1 O11 1.398(2) .
Cl1 O10 1.403(2) .
Cl1 O9 1.406(2) .
O1 C31 1.268(2) .
O2 C31 1.247(3) .
O3 C37 1.263(2) .
O3 Cd2 2.3225(13) 2_544
O3 Cd1 2.5323(13) 1_455
O4 C37 1.261(2) .
O4 Cd1 2.4092(13) 1_455
O5 C41 1.272(3) .
O6 C41 1.252(2) .
O7 C47 1.256(2) .
O7 Cd4 2.3437(14) 2_645
O7 Cd4 2.4948(14) 4_566
O8 C47 1.263(2) .
O8 Cd4 2.4031(13) 4_566
O14 C51 1.265(2) .
O15 C51 1.264(2) .
O16 C57 1.248(2) .
O16 Cd2 2.2954(15) 1_556
O17 C57 1.263(2) .
O17 Cd1 2.2768(14) 2_655
N1 C1 1.344(3) .
N1 C5 1.349(3) .
N2 C3 1.382(2) .
N2 C8 1.389(2) .
N3 C6 1.341(3) .
N3 C10 1.341(3) .
N4 C15 1.345(3) .
N4 C11 1.346(3) .
N5 C13 1.381(2) .
N5 C18 1.392(2) .
N6 C20 1.342(3) .
N6 C16 1.343(3) .
N6 Cd1 2.3021(16) 4_565
N7 C30 1.338(2) .
N7 C26 1.349(3) .
N8 C28 1.385(2) .
N8 C23 1.386(2) .
N9 C25 1.337(2) .
N9 C21 1.345(3) .
N9 Cd1 2.2789(16) 4_666
C1 C2 1.384(3) .
C2 C3 1.398(3) .
C3 C4 1.405(3) .
C4 C5 1.373(3) .
C6 C7 1.382(3) .
C7 C8 1.395(3) .
C8 C9 1.402(3) .
C9 C10 1.374(3) .
C11 C12 1.373(3) .
C12 C13 1.404(3) .
C13 C14 1.398(3) .
C14 C15 1.382(3) .
C16 C17 1.377(3) .
C17 C18 1.399(3) .
C18 C19 1.396(3) .
C19 C20 1.387(3) .
C21 C22 1.369(3) .
C22 C23 1.402(3) .
C23 C24 1.393(3) .
C24 C25 1.384(3) .
C26 C27 1.369(3) .
C27 C28 1.399(3) .
C28 C29 1.395(3) .
C29 C30 1.385(3) .
C31 C32 1.512(3) .
C32 C33 1.509(3) .
C33 C34 1.526(3) .
C34 C35 1.526(3) .
C35 C36 1.519(3) .
C36 C37 1.510(3) .
C41 C42 1.517(3) .
C42 C43 1.525(3) .
C43 C44 1.528(3) .
C44 C45 1.538(3) .
C45 C46 1.519(3) .
C46 C47 1.515(3) .
C51 C52 1.517(3) .
C52 C53 1.539(3) .
C53 C54 1.526(3) .
C54 C55 1.525(3) .
C55 C56 1.533(3) .
C56 C57 1.524(3) .

loop_
_geom_hbond_atom_site_label_D
_geom_hbond_atom_site_label_H
_geom_hbond_atom_site_label_A
_geom_hbond_distance_DH
_geom_hbond_distance_HA
_geom_hbond_distance_DA
_geom_hbond_angle_DHA
_geom_hbond_site_symmetry_A
O1W H1WA O5 0.826(17) 1.877(17) 2.697(2) 171(3) .
O1W H1WB O10 0.823(16) 2.495(19) 3.253(5) 154(3) 1_455
O1W H1WB O12 0.823(16) 2.51(2) 3.256(5) 152(2) 1_455
O13 H13A O4 0.839(16) 1.862(17) 2.6577(19) 158(2) 1_655
O13 H13B O8 0.815(16) 1.843(17) 2.6361(19) 164(2) 4_665
N2 H2N O1W 0.846(16) 1.972(16) 2.816(2) 176(2) 3_665
N5 H5N O14 0.872(16) 1.944(16) 2.815(2) 176(2) 3_665
N8 H8N O10 0.875(16) 2.069(17) 2.934(3) 170(2) .
